data_4339380
loop_
_publ_author_name
'Luo, Tzuoo-Tsair'
'Liu, Yen-Hsiang'
'Chan, Chun-Chieh'
'Huang, Sheng-Ming'
'Chang, Bor-Chen'
'Lu, Yi-Long'
'Lee, Gene-Hsiang'
'Peng, Shih-Ming'
'Wang, Ju-Chun'
'Lu, Kuang-Lieh'

_publ_section_title
;
 Toward quartz and cristobalite: spontaneous resolution, structures, and
 characterization of chiral silica-mimetic silver(I)-organic materials.
;
_journal_issue 24
_journal_name_full 'Inorganic chemistry'
_journal_page_first 10044
_journal_page_last 10046
_journal_paper_doi 10.1021/ic701412q
_journal_volume 46
_journal_year 2007
_chemical_formula_sum 'C9 H6 Ag F3 N4 O3 S'
_chemical_formula_weight 415.11
_chemical_name_systematic
;
 ?
;
_space_group_IT_number 152
_symmetry_cell_setting trigonal
_symmetry_space_group_name_Hall 'P 31 2"'
_symmetry_space_group_name_H-M 'P 31 2 1'
_atom_sites_solution_hydrogens geom
_atom_sites_solution_primary direct
_atom_sites_solution_secondary difmap
_audit_creation_method SHELXL-97
_cell_angle_alpha 90.00
_cell_angle_beta 90.00
_cell_angle_gamma 120.00
_cell_formula_units_Z 3
_cell_length_a 10.8161(1)
_cell_length_b 10.8161(1)
_cell_length_c 9.7482(1)
_cell_measurement_reflns_used all
_cell_measurement_temperature 295(2)
_cell_measurement_theta_max 27.50
_cell_measurement_theta_min 2.17
_cell_volume 987.635(16)
_computing_cell_refinement DENZO-SMN
_computing_data_collection 'NONIUS COLLECT'
_computing_data_reduction DENZO-SMN
_computing_molecular_graphics SHELXTL
_computing_publication_material SHELXTL
_computing_structure_refinement 'SHELXL-97 (Sheldrick, 1997)'
_computing_structure_solution 'SHELXS-97 (Sheldrick, 1990)'
_diffrn_ambient_temperature 295(2)
_diffrn_measured_fraction_theta_full 1.000
_diffrn_measured_fraction_theta_max 1.000
_diffrn_measurement_device_type 'NONIUS KappaCCD'
_diffrn_measurement_method '\w scans'
_diffrn_radiation_monochromator graphite
_diffrn_radiation_source 'fine-focus sealed tube'
_diffrn_radiation_type MoK\a
_diffrn_radiation_wavelength 0.71073
_diffrn_reflns_av_R_equivalents 0.0635
_diffrn_reflns_av_sigmaI/netI 0.0345
_diffrn_reflns_limit_h_max 13
_diffrn_reflns_limit_h_min -13
_diffrn_reflns_limit_k_max 14
_diffrn_reflns_limit_k_min -13
_diffrn_reflns_limit_l_max 12
_diffrn_reflns_limit_l_min -12
_diffrn_reflns_number 12635
_diffrn_reflns_theta_full 27.50
_diffrn_reflns_theta_max 27.50
_diffrn_reflns_theta_min 2.17
_exptl_absorpt_coefficient_mu 1.740
_exptl_absorpt_correction_T_max 0.917
_exptl_absorpt_correction_T_min 0.783
_exptl_absorpt_correction_type multi-scan
_exptl_crystal_colour colorless
_exptl_crystal_density_diffrn 2.094
_exptl_crystal_density_method 'not measured'
_exptl_crystal_description needle
_exptl_crystal_F_000 606
_exptl_crystal_size_max 0.20
_exptl_crystal_size_mid 0.05
_exptl_crystal_size_min 0.05
_refine_diff_density_max 0.784
_refine_diff_density_min -0.453
_refine_diff_density_rms 0.109
_refine_ls_abs_structure_details 'Flack H D (1983), Acta Cryst. A39, 876-881'
_refine_ls_abs_structure_Flack 0.03(6)
_refine_ls_extinction_coef 0.015(2)
_refine_ls_extinction_expression Fc^*^=kFc[1+0.001xFc^2^\l^3^/sin(2\q)]^-1/4^
_refine_ls_extinction_method SHELXL
_refine_ls_goodness_of_fit_ref 1.052
_refine_ls_hydrogen_treatment mixed
_refine_ls_matrix_type full
_refine_ls_number_parameters 114
_refine_ls_number_reflns 1518
_refine_ls_number_restraints 7
_refine_ls_restrained_S_all 1.054
_refine_ls_R_factor_all 0.0484
_refine_ls_R_factor_gt 0.0399
_refine_ls_shift/su_max 0.011
_refine_ls_shift/su_mean 0.002
_refine_ls_structure_factor_coef Fsqd
_refine_ls_weighting_details 'calc w=1/[\s^2^(Fo^2^)+(0.0641P)^2^+0.6142P] where P=(Fo^2^+2Fc^2^)/3'
_refine_ls_weighting_scheme calc
_refine_ls_wR_factor_gt 0.0954
_refine_ls_wR_factor_ref 0.0989
_reflns_number_gt 1356
_reflns_number_total 1518
_reflns_threshold_expression >2sigma(I)
_cod_data_source_file ic701412q-file004.cif
_cod_data_source_block ic9313
_cod_depositor_comments
;
The following automatic conversions were performed:

'_symmetry_cell_setting' value 'Trigonal' changed to 'trigonal'
according to
/usr/data/users/saulius/automatic-downloads/retrospective/ACS/lib/dictionaries/cif_core.dic
dictionary named 'cif_core.dic' version 2.4.2 from 2011-04-26.

Automatic conversion script
Id: cif_fix_values 2281 2013-09-26 08:29:07Z andrius 
;
_cod_original_sg_symbol_H-M P3(1)21
_cod_database_code 4339380

loop_
_symmetry_equiv_pos_as_xyz
'x, y, z'
'-y, x-y, z+1/3'
'-x+y, -x, z+2/3'
'y, x, -z'
'x-y, -y, -z+2/3'
'-x, -x+y, -z+1/3'

loop_
_atom_site_label
_atom_site_type_symbol
_atom_site_fract_x
_atom_site_fract_y
_atom_site_fract_z
_atom_site_U_iso_or_equiv
_atom_site_adp_type
_atom_site_occupancy
_atom_site_symmetry_multiplicity
_atom_site_calc_flag
_atom_site_refinement_flags
Ag1 Ag 0.51502(5) 0.51502(5) 0.0000 0.0375(2) Uani 1 2 d S
N1 N 0.5672(5) 0.6392(4) 0.2003(4) 0.0332(9) Uani 1 1 d .
N2 N 0.5425(6) 0.8121(6) 0.3263(4) 0.0459(12) Uani 1 1 d .
C1 C 0.6168(6) 0.6077(6) 0.3138(5) 0.0364(11) Uani 1 1 d .
H1A H 0.6430 0.5379 0.3086 0.044 Uiso 1 1 calc R
C2 C 0.6301(5) 0.6748(5) 0.4369(5) 0.0299(10) Uani 1 1 d .
C3 C 0.5925(6) 0.7787(6) 0.4381(5) 0.0396(11) Uani 1 1 d .
H3A H 0.6021 0.8278 0.5194 0.047 Uiso 1 1 calc R
C4 C 0.5332(7) 0.7399(7) 0.2128(5) 0.0426(12) Uani 1 1 d .
H4A H 0.4994 0.7627 0.1346 0.051 Uiso 1 1 calc R
S1 S 0.3205(2) 0.3205(2) 0.5000 0.0557(6) Uani 1 2 d SD
O1 O 0.3145(15) 0.424(2) 0.4287(17) 0.094(6) Uani 0.50 1 d P
O2 O 0.327(2) 0.3263(19) 0.6484(13) 0.103(5) Uani 0.50 1 d P
O3 O 0.4301(13) 0.2927(16) 0.463(3) 0.123(7) Uani 0.50 1 d PD
C5 C 0.1817(11) 0.1568(12) 0.440(2) 0.19(3) Uani 0.50 1 d PD
F1 F 0.0546(10) 0.1417(10) 0.4309(11) 0.072(2) Uiso 0.50 1 d PD
F2 F 0.1586(16) 0.0372(16) 0.4967(15) 0.104(4) Uiso 0.50 1 d PD
F3 F 0.192(3) 0.124(3) 0.3105(19) 0.126(17) Uiso 0.50 1 d PD

loop_
_atom_site_aniso_label
_atom_site_aniso_U_11
_atom_site_aniso_U_22
_atom_site_aniso_U_33
_atom_site_aniso_U_23
_atom_site_aniso_U_13
_atom_site_aniso_U_12
Ag1 0.0485(3) 0.0485(3) 0.0241(3) -0.00350(11) 0.00350(11) 0.0307(3)
N1 0.050(3) 0.041(2) 0.0167(17) -0.0018(14) -0.0022(18) 0.029(2)
N2 0.080(3) 0.050(3) 0.029(2) -0.0022(19) -0.009(2) 0.047(3)
C1 0.045(3) 0.051(3) 0.021(2) 0.003(2) 0.001(2) 0.030(2)
C2 0.035(2) 0.036(2) 0.022(2) 0.0003(18) 0.0021(18) 0.020(2)
C3 0.057(3) 0.046(3) 0.023(2) -0.003(2) -0.008(2) 0.031(3)
C4 0.067(3) 0.051(3) 0.024(2) -0.002(2) -0.008(2) 0.040(3)
S1 0.0567(10) 0.0567(10) 0.0423(12) 0.0075(6) -0.0075(6) 0.0199(12)
O1 0.078(8) 0.086(10) 0.084(9) 0.052(10) -0.016(8) 0.016(8)
O2 0.131(13) 0.117(12) 0.050(7) -0.005(7) -0.021(8) 0.054(11)
O3 0.043(7) 0.083(10) 0.24(2) 0.039(13) 0.036(11) 0.031(7)
C5 0.027(9) 0.16(3) 0.30(7) 0.03(3) -0.07(2) -0.005(12)

loop_
_atom_type_symbol
_atom_type_description
_atom_type_scat_dispersion_real
_atom_type_scat_dispersion_imag
_atom_type_scat_source
C C 0.0033 0.0016 'International Tables Vol C Tables 4.2.6.8 and 6.1.1.4'
H H 0.0000 0.0000 'International Tables Vol C Tables 4.2.6.8 and 6.1.1.4'
N N 0.0061 0.0033 'International Tables Vol C Tables 4.2.6.8 and 6.1.1.4'
O O 0.0106 0.0060 'International Tables Vol C Tables 4.2.6.8 and 6.1.1.4'
F F 0.0171 0.0103 'International Tables Vol C Tables 4.2.6.8 and 6.1.1.4'
S S 0.1246 0.1234 'International Tables Vol C Tables 4.2.6.8 and 6.1.1.4'
Ag Ag -0.8971 1.1015 'International Tables Vol C Tables 4.2.6.8 and 6.1.1.4'

loop_
_geom_angle_atom_site_label_1
_geom_angle_atom_site_label_2
_geom_angle_atom_site_label_3
_geom_angle
_geom_angle_site_symmetry_1
_geom_angle_site_symmetry_3
N1 Ag1 N1 130.4(2) . 4
N1 Ag1 N2 118.55(14) . 6_655
N1 Ag1 N2 95.35(16) 4 6_655
N1 Ag1 N2 95.35(16) . 3_564
N1 Ag1 N2 118.55(14) 4 3_564
N2 Ag1 N2 94.2(3) 6_655 3_564
C4 N1 C1 116.4(4) . .
C4 N1 Ag1 118.6(3) . .
C1 N1 Ag1 124.6(3) . .
C4 N2 C3 116.0(5) . .
C4 N2 Ag1 123.0(4) . 2_665
C3 N2 Ag1 120.9(4) . 2_665
N1 C1 C2 122.3(5) . .
C1 C2 C3 116.4(5) . .
C1 C2 C2 121.1(5) . 4_556
C3 C2 C2 122.3(5) . 4_556
N2 C3 C2 122.5(5) . .
N1 C4 N2 126.4(5) . .
O1 S1 O1 134.0(12) 4_556 .
O1 S1 O3 46.8(10) 4_556 .
O1 S1 O3 116.0(9) . .
O1 S1 O3 116.0(9) 4_556 4_556
O1 S1 O3 46.8(10) . 4_556
O3 S1 O3 143.4(13) . 4_556
O1 S1 O2 57.3(11) 4_556 .
O1 S1 O2 120.2(12) . .
O3 S1 O2 103.8(12) . .
O3 S1 O2 74.5(12) 4_556 .
O1 S1 O2 120.2(12) 4_556 4_556
O1 S1 O2 57.3(11) . 4_556
O3 S1 O2 74.5(12) . 4_556
O3 S1 O2 103.8(12) 4_556 4_556
O2 S1 O2 174.6(16) . 4_556
O1 S1 C5 115.9(8) 4_556 .
O1 S1 C5 107.1(9) . .
O3 S1 C5 94.9(9) . .
O3 S1 C5 120.1(7) 4_556 .
O2 S1 C5 112.1(11) . .
O2 S1 C5 73.2(10) 4_556 .
O1 S1 C5 107.1(9) 4_556 4_556
O1 S1 C5 115.9(8) . 4_556
O3 S1 C5 120.1(7) . 4_556
O3 S1 C5 94.9(9) 4_556 4_556
O2 S1 C5 73.2(10) . 4_556
O2 S1 C5 112.1(11) 4_556 4_556
C5 S1 C5 42.1(14) . 4_556
O3 O1 O2 134.3(17) 4_556 4_556
O3 O1 S1 69.8(9) 4_556 .
O2 O1 S1 65.3(12) 4_556 .
O1 O2 S1 57.4(8) 4_556 .
O1 O2 O3 98.2(12) 4_556 4_556
S1 O2 O3 51.7(7) . 4_556
O1 O2 C5 98.4(11) 4_556 4_556
S1 O2 C5 60.7(7) . 4_556
O3 O2 C5 79.5(8) 4_556 4_556
O1 O3 S1 63.4(11) 4_556 .
O1 O3 O2 116.1(13) 4_556 4_556
S1 O3 O2 53.8(7) . 4_556
C5 C5 F1 76.4(12) 4_556 .
C5 C5 F2 82.1(16) 4_556 .
F1 C5 F2 103.7(12) . .
C5 C5 F3 173.4(14) 4_556 .
F1 C5 F3 97.2(9) . .
F2 C5 F3 97.9(9) . .
C5 C5 F1 53.1(11) 4_556 4_556
F1 C5 F1 93.7(13) . 4_556
F2 C5 F1 29.1(8) . 4_556
F3 C5 F1 126.7(12) . 4_556
C5 C5 F2 50.2(8) 4_556 4_556
F1 C5 F2 26.2(6) . 4_556
F2 C5 F2 97.8(15) . 4_556
F3 C5 F2 123.4(10) . 4_556
F1 C5 F2 77.7(12) 4_556 4_556
C5 C5 S1 69.0(7) 4_556 .
F1 C5 S1 117.8(10) . .
F2 C5 S1 120.0(13) . .
F3 C5 S1 116(2) . .
F1 C5 S1 103.7(10) 4_556 .
F2 C5 S1 101.3(9) 4_556 .
C5 C5 O2 111.7(8) 4_556 4_556
F1 C5 O2 113.0(12) . 4_556
F2 C5 O2 142.8(13) . 4_556
F3 C5 O2 72.2(19) . 4_556
F1 C5 O2 146.2(9) 4_556 4_556
F2 C5 O2 117.8(11) 4_556 4_556
S1 C5 O2 46.1(5) . 4_556
F2 F1 C5 105.8(16) 4_556 .
F2 F1 C5 55.3(14) 4_556 4_556
C5 F1 C5 50.5(14) . 4_556
F1 F2 C5 95.6(19) 4_556 .
F1 F2 C5 48.0(12) 4_556 4_556
C5 F2 C5 47.6(16) . 4_556

loop_
_geom_bond_atom_site_label_1
_geom_bond_atom_site_label_2
_geom_bond_distance
_geom_bond_site_symmetry_2
Ag1 N1 2.275(3) .
Ag1 N1 2.275(3) 4
Ag1 N2 2.405(5) 6_655
Ag1 N2 2.405(5) 3_564
N1 C4 1.318(7) .
N1 C1 1.346(6) .
N2 C4 1.328(7) .
N2 C3 1.345(7) .
N2 Ag1 2.405(5) 2_665
C1 C2 1.372(7) .
C2 C3 1.373(7) .
C2 C2 1.488(9) 4_556
S1 O1 1.343(15) 4_556
S1 O1 1.343(15) .
S1 O3 1.409(8) .
S1 O3 1.409(8) 4_556
S1 O2 1.448(13) .
S1 O2 1.448(13) 4_556
S1 C5 1.753(8) .
S1 C5 1.753(8) 4_556
O1 O3 1.09(2) 4_556
O1 O2 1.34(3) 4_556
O2 O1 1.34(3) 4_556
O2 O3 1.73(3) 4_556
O2 C5 1.92(2) 4_556
O3 O1 1.09(2) 4_556
O3 O2 1.73(3) 4_556
C5 C5 1.26(4) 4_556
C5 F1 1.304(9) .
C5 F2 1.311(9) .
C5 F3 1.330(10) .
C5 F1 1.59(2) 4_556
C5 F2 1.69(2) 4_556
C5 O2 1.92(2) 4_556
F1 F2 0.775(14) 4_556
F1 C5 1.59(2) 4_556
F2 F1 0.775(14) 4_556
F2 C5 1.69(2) 4_556
